data_7158103
loop_
_publ_author_name
'Kudale, Vishal Suresh'
'Mutra, Mohana Reddy'
'Chu, Ching-Piao'
'Wang, Jeh-Jeng'

_publ_section_title
;
 Unusual C<sub>3</sub>-acetylation of quinoxalin-2(1<i>H</i>)-one
 <i>via</i> oxidative C-C and C-O bond cleavages of PEG-400.
;
_journal_issue 25
_journal_name_full 'Organic &amp; biomolecular chemistry'
_journal_page_first 5567
_journal_page_last 5571
_journal_paper_doi 10.1039/d1ob00769f
_journal_volume 19
_journal_year 2021
_chemical_formula_moiety 'C18 H16 N2 O2'
_chemical_formula_sum 'C18 H16 N2 O2'
_chemical_formula_weight 292.33
_space_group_crystal_system monoclinic
_space_group_IT_number 14
_space_group_name_Hall '-P 2ybc'
_space_group_name_H-M_alt 'P 1 21/c 1'
_atom_sites_solution_hydrogens geom
_atom_sites_solution_primary dual
_audit_creation_date 2020-08-30
_audit_creation_method
;
Olex2 1.3-alpha
(compiled 2020.07.16 svn.r6f6c53a7 for OlexSys, GUI svn.r6139)
;
_audit_update_record
;
2021-04-02 deposited with the CCDC.	2021-05-28 downloaded from the CCDC.
;
_cell_angle_alpha 90
_cell_angle_beta 97.032(3)
_cell_angle_gamma 90
_cell_formula_units_Z 4
_cell_length_a 4.69210(10)
_cell_length_b 21.3139(7)
_cell_length_c 14.5759(4)
_cell_measurement_reflns_used 5265
_cell_measurement_temperature 113(2)
_cell_measurement_theta_max 26.9660
_cell_measurement_theta_min 2.3700
_cell_volume 1446.73(7)
_computing_cell_refinement 'CrysAlisPro 1.171.41.56a (Rigaku OD, 2020)'
_computing_data_collection 'CrysAlisPro 1.171.41.56a (Rigaku OD, 2020)'
_computing_data_reduction 'CrysAlisPro 1.171.41.56a (Rigaku OD, 2020)'
_computing_molecular_graphics 'Olex2 1.3-alpha (Dolomanov et al., 2009)'
_computing_publication_material 'Olex2 1.3-alpha (Dolomanov et al., 2009)'
_computing_structure_refinement 'SHELXL 2018/3 (Sheldrick, 2015)'
_computing_structure_solution 'SHELXT 2018/2 (Sheldrick, 2018)'
_diffrn_ambient_temperature 113(2)
_diffrn_detector 'Hybrid Pixel Array Detector'
_diffrn_detector_area_resol_mean 10.0000
_diffrn_measured_fraction_theta_full 0.983
_diffrn_measured_fraction_theta_max 0.983
_diffrn_measurement_details
;
List of Runs (angles in degrees, time in seconds):

  # Type    Start    End  Width  t~exp~   \w     \q     \k     \f   Frames
#--------------------------------------------------------------------------
  1  \w    -79.00  41.00   0.50   14.45    --   10.60 -57.00   0.00  240
  2  \w    -79.00 100.00   0.50   14.45    --   10.60 -19.00 150.00  358
  3  \w    -17.00  93.00   0.50   14.45    --   10.60  82.00-120.00  220
;
_diffrn_measurement_device 'four-circle diffractometer'
_diffrn_measurement_device_type 'XtaLAB Pro II AFC12 (RINC): Kappa single'
_diffrn_measurement_method '\w scans'
_diffrn_orient_matrix_type 'CrysAlisPro convention (1999,Acta A55,543-557)'
_diffrn_orient_matrix_UB_11 0.1169968000
_diffrn_orient_matrix_UB_12 0.0187163000
_diffrn_orient_matrix_UB_13 0.0195041000
_diffrn_orient_matrix_UB_21 0.0463329000
_diffrn_orient_matrix_UB_22 0.0033249000
_diffrn_orient_matrix_UB_23 -0.0442677000
_diffrn_orient_matrix_UB_31 -0.0858357000
_diffrn_orient_matrix_UB_32 0.0273173000
_diffrn_orient_matrix_UB_33 -0.0079699000
_diffrn_radiation_monochromator mirror
_diffrn_radiation_probe x-ray
_diffrn_radiation_type 'Mo K\a'
_diffrn_radiation_wavelength 0.71073
_diffrn_reflns_av_R_equivalents 0.0305
_diffrn_reflns_av_unetI/netI 0.0317
_diffrn_reflns_Laue_measured_fraction_full 0.983
_diffrn_reflns_Laue_measured_fraction_max 0.983
_diffrn_reflns_limit_h_max 5
_diffrn_reflns_limit_h_min -5
_diffrn_reflns_limit_k_max 25
_diffrn_reflns_limit_k_min -19
_diffrn_reflns_limit_l_max 17
_diffrn_reflns_limit_l_min -16
_diffrn_reflns_number 9480
_diffrn_reflns_point_group_measured_fraction_full 0.983
_diffrn_reflns_point_group_measured_fraction_max 0.983
_diffrn_reflns_theta_full 24.997
_diffrn_reflns_theta_max 24.997
_diffrn_reflns_theta_min 1.701
_diffrn_source 'micro-focus sealed X-ray tube'
_diffrn_source_type 'Rigaku (Mo) X-ray Source'
_exptl_absorpt_coefficient_mu 0.089
_exptl_absorpt_correction_T_max 1.00000
_exptl_absorpt_correction_T_min 0.83197
_exptl_absorpt_correction_type multi-scan
_exptl_absorpt_process_details
;
CrysAlisPro 1.171.41.56a (Rigaku Oxford Diffraction, 2020)
Empirical absorption correction using spherical harmonics,
 implemented in SCALE3 ABSPACK scaling algorithm.
;
_exptl_crystal_colour white
_exptl_crystal_colour_primary white
_exptl_crystal_density_diffrn 1.342
_exptl_crystal_description block
_exptl_crystal_F_000 616
_exptl_crystal_size_max 0.25
_exptl_crystal_size_mid 0.25
_exptl_crystal_size_min 0.2
_refine_diff_density_max 0.230
_refine_diff_density_min -0.239
_refine_diff_density_rms 0.042
_refine_ls_extinction_method none
_refine_ls_goodness_of_fit_ref 1.094
_refine_ls_hydrogen_treatment constr
_refine_ls_matrix_type full
_refine_ls_number_parameters 201
_refine_ls_number_reflns 2512
_refine_ls_number_restraints 0
_refine_ls_restrained_S_all 1.094
_refine_ls_R_factor_all 0.0511
_refine_ls_R_factor_gt 0.0404
_refine_ls_shift/su_max 0.000
_refine_ls_shift/su_mean 0.000
_refine_ls_structure_factor_coef Fsqd
_refine_ls_weighting_details 'w=1/[\s^2^(Fo^2^)+(0.0400P)^2^+0.6344P] where P=(Fo^2^+2Fc^2^)/3'
_refine_ls_weighting_scheme calc
_refine_ls_wR_factor_gt 0.0998
_refine_ls_wR_factor_ref 0.1052
_reflns_Friedel_coverage 0.000
_reflns_number_gt 2068
_reflns_number_total 2512
_reflns_threshold_expression 'I > 2\s(I)'
_cod_data_source_file d1ob00769f2.cif
_cod_data_source_block k10908-jjw-b
_cod_depositor_comments 'Adding full bibliography for 7158102--7158103.cif.'
_cod_database_code 7158103
_shelx_shelxl_version_number 2018/3
_chemical_oxdiff_formula 'C16 H14 N2 O1'
_shelx_space_group_comment
;
The symmetry employed for this shelxl refinement is uniquely defined
by the following loop, which should always be used as a source of
symmetry information in preference to the above space-group names.
They are only intended as comments.
;
_reflns_odcompleteness_completeness 96.22
_reflns_odcompleteness_iscentric 1
_reflns_odcompleteness_theta 26.32
_olex2_refinement_description
;
1. Fixed Uiso
 At 1.2 times of:
  All C(H) groups, All C(H,H) groups
 At 1.5 times of:
  All C(H,H,H) groups
2.a Secondary CH2 refined with riding coordinates:
 C1(H1A,H1B)
2.b Aromatic/amide H refined with riding coordinates:
 C3(H3), C4(H4), C6(H6), C7(H7), C10(H10), C11(H11), C12(H12), C13(H13)
2.c Idealised Me refined as rotating group:
 C8(H8A,H8B,H8C), C18(H18A,H18B,H18C)
;
_olex2_submission_special_instructions 'No special instructions were received'
_oxdiff_exptl_absorpt_empirical_details
;
Empirical correction (ABSPACK) includes:
- Absorption correction using spherical harmonics
- Frame scaling
;
_oxdiff_exptl_absorpt_empirical_full_max 1.329
_oxdiff_exptl_absorpt_empirical_full_min 0.511

loop_
_space_group_symop_operation_xyz
'x, y, z'
'-x, y+1/2, -z+1/2'
'-x, -y, -z'
'x, -y-1/2, z-1/2'

loop_
_atom_site_label
_atom_site_type_symbol
_atom_site_fract_x
_atom_site_fract_y
_atom_site_fract_z
_atom_site_U_iso_or_equiv
_atom_site_adp_type
_atom_site_occupancy
_atom_site_site_symmetry_order
_atom_site_calc_flag
_atom_site_refinement_flags_posn
_atom_site_refinement_flags_adp
_atom_site_refinement_flags_occupancy
_atom_site_disorder_assembly
_atom_site_disorder_group
O1 O -0.2515(2) 0.23336(5) 0.61515(8) 0.0264(3) Uani 1 1 d . . . . .
O2 O -0.0557(4) 0.14029(7) 0.47715(9) 0.0512(4) Uani 1 1 d . . . . .
N1 N 0.1159(3) 0.23938(6) 0.73389(8) 0.0174(3) Uani 1 1 d . . . . .
N2 N 0.2709(3) 0.11729(6) 0.68697(9) 0.0209(3) Uani 1 1 d . . . . .
C1 C 0.0345(3) 0.30427(7) 0.75530(11) 0.0192(4) Uani 1 1 d . . . . .
H1A H 0.035998 0.308621 0.821599 0.023 Uiso 1 1 calc R U . . .
H1B H -0.159330 0.312448 0.726404 0.023 Uiso 1 1 calc R U . . .
C2 C 0.2360(3) 0.35200(7) 0.72179(11) 0.0179(4) Uani 1 1 d . . . . .
C3 C 0.3015(3) 0.35078(7) 0.63145(11) 0.0194(4) Uani 1 1 d . . . . .
H3 H 0.224003 0.319531 0.591374 0.023 Uiso 1 1 calc R U . . .
C4 C 0.4803(3) 0.39543(8) 0.60040(11) 0.0215(4) Uani 1 1 d . . . . .
H4 H 0.520983 0.393697 0.539587 0.026 Uiso 1 1 calc R U . . .
C5 C 0.6006(3) 0.44282(7) 0.65793(11) 0.0215(4) Uani 1 1 d . . . . .
C6 C 0.5349(3) 0.44393(8) 0.74838(12) 0.0237(4) Uani 1 1 d . . . . .
H6 H 0.612731 0.475165 0.788405 0.028 Uiso 1 1 calc R U . . .
C7 C 0.3550(3) 0.39919(8) 0.77998(11) 0.0224(4) Uani 1 1 d . . . . .
H7 H 0.313788 0.400870 0.840738 0.027 Uiso 1 1 calc R U . . .
C8 C 0.8003(4) 0.49035(8) 0.62396(13) 0.0286(4) Uani 1 1 d . . . . .
H8A H 0.986719 0.471926 0.623213 0.043 Uiso 1 1 calc R U . . .
H8B H 0.815194 0.526061 0.664393 0.043 Uiso 1 1 calc R U . . .
H8C H 0.726446 0.503385 0.562589 0.043 Uiso 1 1 calc R U . . .
C9 C 0.3445(3) 0.20945(7) 0.78651(10) 0.0175(4) Uani 1 1 d . . . . .
C10 C 0.5009(3) 0.23786(8) 0.86321(11) 0.0211(4) Uani 1 1 d . . . . .
H10 H 0.454219 0.278184 0.880645 0.025 Uiso 1 1 calc R U . . .
C11 C 0.7242(3) 0.20609(8) 0.91290(11) 0.0229(4) Uani 1 1 d . . . . .
H11 H 0.827147 0.225381 0.963778 0.027 Uiso 1 1 calc R U . . .
C12 C 0.7991(3) 0.14557(8) 0.88852(11) 0.0219(4) Uani 1 1 d . . . . .
H12 H 0.951517 0.124841 0.922472 0.026 Uiso 1 1 calc R U . . .
C13 C 0.6456(3) 0.11694(8) 0.81393(11) 0.0205(4) Uani 1 1 d . . . . .
H13 H 0.693729 0.076494 0.797461 0.025 Uiso 1 1 calc R U . . .
C14 C 0.4171(3) 0.14818(7) 0.76243(10) 0.0177(4) Uani 1 1 d . . . . .
C15 C -0.0398(3) 0.20997(8) 0.65999(11) 0.0196(4) Uani 1 1 d . . . . .
C16 C 0.0643(3) 0.14712(8) 0.63864(11) 0.0210(4) Uani 1 1 d . . . . .
C17 C -0.0718(4) 0.11550(9) 0.55115(12) 0.0275(4) Uani 1 1 d . . . . .
C18 C -0.2110(4) 0.05381(9) 0.56194(14) 0.0381(5) Uani 1 1 d . . . . .
H18A H -0.378942 0.059544 0.592568 0.057 Uiso 1 1 calc R U . . .
H18B H -0.078934 0.026456 0.598100 0.057 Uiso 1 1 calc R U . . .
H18C H -0.264993 0.035557 0.502128 0.057 Uiso 1 1 calc R U . . .

loop_
_atom_site_aniso_label
_atom_site_aniso_U_11
_atom_site_aniso_U_22
_atom_site_aniso_U_33
_atom_site_aniso_U_23
_atom_site_aniso_U_13
_atom_site_aniso_U_12
O1 0.0255(6) 0.0250(7) 0.0277(6) 0.0033(5) -0.0007(5) 0.0023(5)
O2 0.0802(12) 0.0455(9) 0.0261(7) 0.0013(7) 0.0000(7) -0.0082(8)
N1 0.0173(7) 0.0142(7) 0.0212(7) 0.0008(5) 0.0042(5) 0.0008(5)
N2 0.0230(7) 0.0167(8) 0.0237(7) 0.0004(6) 0.0055(6) -0.0011(6)
C1 0.0180(8) 0.0151(9) 0.0249(8) 0.0011(7) 0.0047(6) 0.0023(7)
C2 0.0145(8) 0.0136(8) 0.0259(8) 0.0019(7) 0.0032(6) 0.0043(6)
C3 0.0185(8) 0.0151(8) 0.0242(8) -0.0016(7) 0.0013(7) 0.0007(7)
C4 0.0207(8) 0.0198(9) 0.0250(9) 0.0028(7) 0.0065(7) 0.0036(7)
C5 0.0143(8) 0.0153(9) 0.0349(9) 0.0040(7) 0.0036(7) 0.0036(6)
C6 0.0229(9) 0.0154(9) 0.0317(9) -0.0025(7) -0.0016(7) -0.0005(7)
C7 0.0252(9) 0.0187(9) 0.0237(8) -0.0006(7) 0.0046(7) 0.0011(7)
C8 0.0202(9) 0.0205(9) 0.0459(11) 0.0046(8) 0.0074(8) 0.0003(7)
C9 0.0158(8) 0.0170(9) 0.0208(8) 0.0039(7) 0.0070(6) -0.0017(6)
C10 0.0246(9) 0.0162(9) 0.0237(8) 0.0004(7) 0.0080(7) -0.0014(7)
C11 0.0241(9) 0.0242(10) 0.0204(8) 0.0010(7) 0.0029(7) -0.0033(7)
C12 0.0195(8) 0.0234(9) 0.0232(9) 0.0061(7) 0.0044(7) 0.0017(7)
C13 0.0219(8) 0.0156(9) 0.0252(9) 0.0031(7) 0.0081(7) 0.0019(7)
C14 0.0179(8) 0.0158(9) 0.0208(8) 0.0012(7) 0.0074(6) -0.0023(6)
C15 0.0200(8) 0.0191(9) 0.0206(8) 0.0039(7) 0.0057(7) -0.0016(7)
C16 0.0227(9) 0.0182(9) 0.0227(8) 0.0015(7) 0.0054(7) -0.0029(7)
C17 0.0270(9) 0.0284(10) 0.0269(10) -0.0041(8) 0.0024(7) 0.0036(8)
C18 0.0363(11) 0.0354(12) 0.0438(11) -0.0151(9) 0.0096(9) -0.0083(9)

loop_
_atom_type_symbol
_atom_type_description
_atom_type_scat_dispersion_real
_atom_type_scat_dispersion_imag
_atom_type_scat_source
C C 0.0033 0.0016 'International Tables Vol C Tables 4.2.6.8 and 6.1.1.4'
H H 0.0000 0.0000 'International Tables Vol C Tables 4.2.6.8 and 6.1.1.4'
N N 0.0061 0.0033 'International Tables Vol C Tables 4.2.6.8 and 6.1.1.4'
O O 0.0106 0.0060 'International Tables Vol C Tables 4.2.6.8 and 6.1.1.4'

loop_
_geom_angle_atom_site_label_1
_geom_angle_atom_site_label_2
_geom_angle_atom_site_label_3
_geom_angle
_geom_angle_site_symmetry_1
_geom_angle_site_symmetry_3
_geom_angle_publ_flag
C9 N1 C1 120.88(13) . . ?
C15 N1 C1 117.73(13) . . ?
C15 N1 C9 121.39(13) . . ?
C16 N2 C14 117.57(14) . . ?
N1 C1 H1A 109.2 . . ?
N1 C1 H1B 109.2 . . ?
N1 C1 C2 111.95(12) . . ?
H1A C1 H1B 107.9 . . ?
C2 C1 H1A 109.2 . . ?
C2 C1 H1B 109.2 . . ?
C3 C2 C1 120.94(14) . . ?
C7 C2 C1 120.76(14) . . ?
C7 C2 C3 118.28(14) . . ?
C2 C3 H3 119.6 . . ?
C4 C3 C2 120.78(15) . . ?
C4 C3 H3 119.6 . . ?
C3 C4 H4 119.3 . . ?
C3 C4 C5 121.47(15) . . ?
C5 C4 H4 119.3 . . ?
C4 C5 C6 117.66(15) . . ?
C4 C5 C8 120.99(15) . . ?
C6 C5 C8 121.34(15) . . ?
C5 C6 H6 119.4 . . ?
C7 C6 C5 121.14(16) . . ?
C7 C6 H6 119.4 . . ?
C2 C7 C6 120.67(15) . . ?
C2 C7 H7 119.7 . . ?
C6 C7 H7 119.7 . . ?
C5 C8 H8A 109.5 . . ?
C5 C8 H8B 109.5 . . ?
C5 C8 H8C 109.5 . . ?
H8A C8 H8B 109.5 . . ?
H8A C8 H8C 109.5 . . ?
H8B C8 H8C 109.5 . . ?
N1 C9 C10 122.33(15) . . ?
N1 C9 C14 118.80(14) . . ?
C10 C9 C14 118.86(14) . . ?
C9 C10 H10 120.0 . . ?
C11 C10 C9 119.92(15) . . ?
C11 C10 H10 120.0 . . ?
C10 C11 H11 119.3 . . ?
C10 C11 C12 121.36(16) . . ?
C12 C11 H11 119.3 . . ?
C11 C12 H12 120.4 . . ?
C13 C12 C11 119.29(15) . . ?
C13 C12 H12 120.4 . . ?
C12 C13 H13 119.8 . . ?
C12 C13 C14 120.45(16) . . ?
C14 C13 H13 119.8 . . ?
N2 C14 C9 121.80(14) . . ?
N2 C14 C13 118.08(14) . . ?
C13 C14 C9 120.10(15) . . ?
O1 C15 N1 123.35(15) . . ?
O1 C15 C16 121.69(15) . . ?
N1 C15 C16 114.96(14) . . ?
N2 C16 C15 125.31(15) . . ?
N2 C16 C17 116.81(15) . . ?
C15 C16 C17 117.83(14) . . ?
O2 C17 C16 119.36(16) . . ?
O2 C17 C18 123.81(17) . . ?
C18 C17 C16 116.80(15) . . ?
C17 C18 H18A 109.5 . . ?
C17 C18 H18B 109.5 . . ?
C17 C18 H18C 109.5 . . ?
H18A C18 H18B 109.5 . . ?
H18A C18 H18C 109.5 . . ?
H18B C18 H18C 109.5 . . ?

loop_
_geom_bond_atom_site_label_1
_geom_bond_atom_site_label_2
_geom_bond_distance
_geom_bond_site_symmetry_2
_geom_bond_publ_flag
O1 C15 1.2264(19) . ?
O2 C17 1.212(2) . ?
N1 C1 1.478(2) . ?
N1 C9 1.395(2) . ?
N1 C15 1.376(2) . ?
N2 C14 1.389(2) . ?
N2 C16 1.294(2) . ?
C1 H1A 0.9700 . ?
C1 H1B 0.9700 . ?
C1 C2 1.510(2) . ?
C2 C3 1.389(2) . ?
C2 C7 1.388(2) . ?
C3 H3 0.9300 . ?
C3 C4 1.381(2) . ?
C4 H4 0.9300 . ?
C4 C5 1.388(2) . ?
C5 C6 1.390(2) . ?
C5 C8 1.504(2) . ?
C6 H6 0.9300 . ?
C6 C7 1.389(2) . ?
C7 H7 0.9300 . ?
C8 H8A 0.9600 . ?
C8 H8B 0.9600 . ?
C8 H8C 0.9600 . ?
C9 C10 1.398(2) . ?
C9 C14 1.405(2) . ?
C10 H10 0.9300 . ?
C10 C11 1.376(2) . ?
C11 H11 0.9300 . ?
C11 C12 1.394(2) . ?
C12 H12 0.9300 . ?
C12 C13 1.372(2) . ?
C13 H13 0.9300 . ?
C13 C14 1.400(2) . ?
C15 C16 1.472(2) . ?
C16 C17 1.513(2) . ?
C17 C18 1.485(3) . ?
C18 H18A 0.9600 . ?
C18 H18B 0.9600 . ?
C18 H18C 0.9600 . ?

loop_
_geom_torsion_atom_site_label_1
_geom_torsion_atom_site_label_2
_geom_torsion_atom_site_label_3
_geom_torsion_atom_site_label_4
_geom_torsion
_geom_torsion_site_symmetry_1
_geom_torsion_site_symmetry_2
_geom_torsion_site_symmetry_3
_geom_torsion_site_symmetry_4
_geom_torsion_publ_flag
O1 C15 C16 N2 -174.15(15) . . . . ?
O1 C15 C16 C17 8.5(2) . . . . ?
N1 C1 C2 C3 50.80(19) . . . . ?
N1 C1 C2 C7 -130.80(15) . . . . ?
N1 C9 C10 C11 179.80(13) . . . . ?
N1 C9 C14 N2 1.1(2) . . . . ?
N1 C9 C14 C13 179.98(13) . . . . ?
N1 C15 C16 N2 5.1(2) . . . . ?
N1 C15 C16 C17 -172.26(13) . . . . ?
N2 C16 C17 O2 -117.04(19) . . . . ?
N2 C16 C17 C18 61.0(2) . . . . ?
C1 N1 C9 C10 2.2(2) . . . . ?
C1 N1 C9 C14 -178.83(12) . . . . ?
C1 N1 C15 O1 -4.6(2) . . . . ?
C1 N1 C15 C16 176.11(12) . . . . ?
C1 C2 C3 C4 178.41(14) . . . . ?
C1 C2 C7 C6 -178.47(14) . . . . ?
C2 C3 C4 C5 0.1(2) . . . . ?
C3 C2 C7 C6 0.0(2) . . . . ?
C3 C4 C5 C6 0.0(2) . . . . ?
C3 C4 C5 C8 178.64(15) . . . . ?
C4 C5 C6 C7 0.0(2) . . . . ?
C5 C6 C7 C2 0.1(2) . . . . ?
C7 C2 C3 C4 0.0(2) . . . . ?
C8 C5 C6 C7 -178.69(15) . . . . ?
C9 N1 C1 C2 77.26(17) . . . . ?
C9 N1 C15 O1 175.94(14) . . . . ?
C9 N1 C15 C16 -3.31(19) . . . . ?
C9 C10 C11 C12 -0.1(2) . . . . ?
C10 C9 C14 N2 -179.86(13) . . . . ?
C10 C9 C14 C13 -1.0(2) . . . . ?
C10 C11 C12 C13 -0.5(2) . . . . ?
C11 C12 C13 C14 0.3(2) . . . . ?
C12 C13 C14 N2 179.31(13) . . . . ?
C12 C13 C14 C9 0.4(2) . . . . ?
C14 N2 C16 C15 -3.6(2) . . . . ?
C14 N2 C16 C17 173.78(13) . . . . ?
C14 C9 C10 C11 0.8(2) . . . . ?
C15 N1 C1 C2 -102.17(15) . . . . ?
C15 N1 C9 C10 -178.38(13) . . . . ?
C15 N1 C9 C14 0.6(2) . . . . ?
C15 C16 C17 O2 60.5(2) . . . . ?
C15 C16 C17 C18 -121.40(17) . . . . ?
C16 N2 C14 C9 0.4(2) . . . . ?
C16 N2 C14 C13 -178.49(14) . . . . ?
